data_4325824
loop_
_publ_author_name
'Xiu-Mei Zhang'
'Yan-Qin Wang'
'You Song'
'En-Qing Gao'

_publ_section_title
;
 Synthesis, Structures, and Magnetism of Copper(II) and Manganese(II)
 Coordination Polymers with Azide and Pyridylbenzoates
;
_journal_name_full 'Inorganic Chemistry'
_journal_page_first 7284
_journal_page_last 7294
_journal_paper_doi 10.1021/ic2008842
_journal_volume 50
_journal_year 2011
_chemical_formula_sum 'C12 H12 Mn N4 O4'
_chemical_formula_weight 331.20
_chemical_name_systematic
; 
 ? 
;
_space_group_IT_number 14
_symmetry_cell_setting monoclinic
_symmetry_space_group_name_Hall '-P 2ybc'
_symmetry_space_group_name_H-M 'P 1 21/c 1'
_atom_sites_solution_hydrogens geom
_atom_sites_solution_primary direct
_atom_sites_solution_secondary difmap
_audit_creation_method SHELXL-97
_cell_angle_alpha 90.00
_cell_angle_beta 90.0090(10)
_cell_angle_gamma 90.00
_cell_formula_units_Z 4
_cell_length_a 11.3620(3)
_cell_length_b 15.3393(4)
_cell_length_c 7.5356(2)
_cell_measurement_reflns_used 8876
_cell_measurement_temperature 296(2)
_cell_measurement_theta_max 28.24
_cell_measurement_theta_min 2.66
_cell_volume 1313.34(6)
_computing_cell_refinement 'Bruker SMART'
_computing_data_collection 'Bruker SMART'
_computing_data_reduction 'Bruker SAINT'
_computing_molecular_graphics 'Bruker SHELXTL'
_computing_publication_material 'Bruker SHELXTL'
_computing_structure_refinement 'Bruker SHELXTL'
_computing_structure_solution 'Bruker SHELXTL'
_diffrn_ambient_temperature 296(2)
_diffrn_measured_fraction_theta_full 0.982
_diffrn_measured_fraction_theta_max 0.982
_diffrn_measurement_device_type 'CCD area detector'
_diffrn_measurement_method 'phi and omega scans'
_diffrn_radiation_monochromator graphite
_diffrn_radiation_source 'fine-focus sealed tube'
_diffrn_radiation_type MoK\a
_diffrn_radiation_wavelength 0.71073
_diffrn_reflns_av_R_equivalents 0.0254
_diffrn_reflns_av_sigmaI/netI 0.0174
_diffrn_reflns_limit_h_max 14
_diffrn_reflns_limit_h_min -14
_diffrn_reflns_limit_k_max 20
_diffrn_reflns_limit_k_min -20
_diffrn_reflns_limit_l_max 9
_diffrn_reflns_limit_l_min -10
_diffrn_reflns_number 17653
_diffrn_reflns_theta_full 28.26
_diffrn_reflns_theta_max 28.26
_diffrn_reflns_theta_min 1.79
_diffrn_standards_decay_% 2.5
_exptl_absorpt_coefficient_mu 1.028
_exptl_absorpt_correction_T_max 0.9042
_exptl_absorpt_correction_T_min 0.7480
_exptl_absorpt_correction_type multi-scan
_exptl_absorpt_process_details SADABS
_exptl_crystal_colour yellow
_exptl_crystal_density_diffrn 1.675
_exptl_crystal_description block
_exptl_crystal_F_000 676
_exptl_crystal_size_max 0.30
_exptl_crystal_size_mid 0.20
_exptl_crystal_size_min 0.10
_refine_diff_density_max 0.275
_refine_diff_density_min -0.254
_refine_diff_density_rms 0.061
_refine_ls_extinction_method none
_refine_ls_goodness_of_fit_ref 1.053
_refine_ls_hydrogen_treatment mixed
_refine_ls_matrix_type full
_refine_ls_number_parameters 202
_refine_ls_number_reflns 3189
_refine_ls_number_restraints 3
_refine_ls_restrained_S_all 1.053
_refine_ls_R_factor_all 0.0309
_refine_ls_R_factor_gt 0.0264
_refine_ls_shift/su_max 0.000
_refine_ls_shift/su_mean 0.000
_refine_ls_structure_factor_coef Fsqd
_refine_ls_weighting_details 'calc w=1/[\s^2^(Fo^2^)+(0.0376P)^2^+0.4603P] where P=(Fo^2^+2Fc^2^)/3'
_refine_ls_weighting_scheme calc
_refine_ls_wR_factor_gt 0.0705
_refine_ls_wR_factor_ref 0.0732
_reflns_number_gt 2811
_reflns_number_total 3189
_reflns_threshold_expression >2sigma(I)
_cod_data_source_file ic2008842_si_002_3.cif
_cod_data_source_block 3
_cod_original_sg_symbol_H-M 'P 1 21/c 1 '
_cod_database_code 4325824

loop_
_symmetry_equiv_pos_as_xyz
'x, y, z'
'-x, y+1/2, -z+1/2'
'-x, -y, -z'
'x, -y-1/2, z-1/2'

loop_
_atom_site_label
_atom_site_type_symbol
_atom_site_fract_x
_atom_site_fract_y
_atom_site_fract_z
_atom_site_U_iso_or_equiv
_atom_site_adp_type
_atom_site_occupancy
_atom_site_symmetry_multiplicity
_atom_site_calc_flag
_atom_site_refinement_flags
Mn1 Mn -0.072903(18) 0.626741(13) 0.20765(3) 0.02369(8) Uani 1 1 d .
C1 C 0.19393(13) 0.63594(9) 0.11787(19) 0.0257(3) Uani 1 1 d .
C2 C 0.29122(12) 0.63423(9) -0.01800(19) 0.0251(3) Uani 1 1 d .
C3 C 0.26910(13) 0.65136(10) -0.19584(19) 0.0292(3) Uani 1 1 d .
H3A H 0.1935 0.6666 -0.2314 0.035 Uiso 1 1 calc R
C4 C 0.35794(13) 0.64602(10) -0.32085(19) 0.0297(3) Uani 1 1 d .
H4A H 0.3416 0.6577 -0.4394 0.036 Uiso 1 1 calc R
C5 C 0.47213(13) 0.62318(8) -0.26986(19) 0.0256(3) Uani 1 1 d .
C6 C 0.49459(13) 0.60792(10) -0.0903(2) 0.0299(3) Uani 1 1 d .
H6A H 0.5704 0.5936 -0.0539 0.036 Uiso 1 1 calc R
C7 C 0.40541(13) 0.61389(10) 0.03400(19) 0.0293(3) Uani 1 1 d .
H7A H 0.4219 0.6042 0.1533 0.035 Uiso 1 1 calc R
C8 C 0.56887(12) 0.61747(9) -0.40070(19) 0.0255(3) Uani 1 1 d .
C9 C 0.57048(13) 0.66832(10) -0.5545(2) 0.0312(3) Uani 1 1 d .
H9A H 0.5070 0.7042 -0.5815 0.037 Uiso 1 1 calc R
C10 C 0.66645(13) 0.66517(11) -0.6659(2) 0.0329(3) Uani 1 1 d .
H10A H 0.6659 0.7001 -0.7669 0.039 Uiso 1 1 calc R
C11 C 0.75707(14) 0.56358(10) -0.4923(2) 0.0342(3) Uani 1 1 d .
H11A H 0.8203 0.5265 -0.4711 0.041 Uiso 1 1 calc R
C12 C 0.66499(13) 0.56324(10) -0.3738(2) 0.0326(3) Uani 1 1 d .
H12A H 0.6672 0.5266 -0.2755 0.039 Uiso 1 1 calc R
O1 O 0.08879(9) 0.63525(7) 0.05865(14) 0.0325(2) Uani 1 1 d .
O2 O 0.22107(10) 0.63615(8) 0.27762(15) 0.0376(3) Uani 1 1 d .
O3 O -0.04763(12) 0.48620(8) 0.21377(16) 0.0375(3) Uani 1 1 d .
H3C H -0.0631(19) 0.4522(14) 0.133(3) 0.056 Uiso 1 1 d .
H3B H -0.042(2) 0.4618(15) 0.299(3) 0.056 Uiso 1 1 d .
O4 O 0.02968(10) 0.62228(7) 0.46573(14) 0.0316(2) Uani 1 1 d D
H4C H 0.0076(17) 0.6626(11) 0.531(2) 0.047 Uiso 1 1 d D
H4B H 0.0948(14) 0.6335(12) 0.419(3) 0.047 Uiso 1 1 d D
N1 N 0.76061(11) 0.61444(8) -0.63663(17) 0.0296(3) Uani 1 1 d .
N2 N -0.08326(12) 0.77249(9) 0.23054(17) 0.0371(3) Uani 1 1 d .
N3 N -0.12495(11) 0.81622(8) 0.34242(15) 0.0274(3) Uani 1 1 d .
N4 N -0.16681(12) 0.86079(9) 0.45103(18) 0.0354(3) Uani 1 1 d .

loop_
_atom_site_aniso_label
_atom_site_aniso_U_11
_atom_site_aniso_U_22
_atom_site_aniso_U_33
_atom_site_aniso_U_23
_atom_site_aniso_U_13
_atom_site_aniso_U_12
Mn1 0.02073(13) 0.03036(13) 0.01998(12) 0.00113(7) 0.00733(8) 0.00085(8)
C1 0.0223(7) 0.0295(7) 0.0252(7) 0.0002(5) 0.0080(5) 0.0000(5)
C2 0.0215(7) 0.0295(7) 0.0244(7) 0.0003(5) 0.0077(5) -0.0013(5)
C3 0.0191(7) 0.0409(8) 0.0277(7) 0.0035(6) 0.0044(5) 0.0006(6)
C4 0.0240(7) 0.0428(8) 0.0223(7) 0.0036(6) 0.0052(5) 0.0001(6)
C5 0.0214(7) 0.0301(7) 0.0254(7) 0.0004(5) 0.0080(5) -0.0017(5)
C6 0.0192(7) 0.0426(8) 0.0280(7) 0.0034(6) 0.0040(5) 0.0014(6)
C7 0.0243(7) 0.0410(8) 0.0225(7) 0.0037(6) 0.0044(5) -0.0006(6)
C8 0.0217(7) 0.0303(7) 0.0244(7) -0.0008(5) 0.0072(5) -0.0026(5)
C9 0.0241(7) 0.0403(8) 0.0293(7) 0.0061(6) 0.0066(5) 0.0047(6)
C10 0.0284(8) 0.0421(8) 0.0281(7) 0.0085(6) 0.0074(6) 0.0029(6)
C11 0.0279(8) 0.0378(8) 0.0368(8) 0.0087(6) 0.0132(6) 0.0079(6)
C12 0.0293(8) 0.0363(8) 0.0323(7) 0.0103(6) 0.0116(6) 0.0041(6)
O1 0.0201(5) 0.0519(7) 0.0254(5) 0.0006(4) 0.0079(4) -0.0001(4)
O2 0.0276(6) 0.0618(7) 0.0234(5) -0.0007(5) 0.0062(4) 0.0005(5)
O3 0.0527(7) 0.0302(6) 0.0295(6) -0.0025(4) 0.0053(5) 0.0016(5)
O4 0.0307(6) 0.0394(6) 0.0247(5) -0.0021(4) 0.0079(4) 0.0038(4)
N1 0.0250(6) 0.0360(6) 0.0276(6) 0.0036(5) 0.0107(5) 0.0013(5)
N2 0.0496(9) 0.0315(7) 0.0301(7) -0.0015(5) 0.0119(6) -0.0021(6)
N3 0.0280(6) 0.0306(6) 0.0236(6) 0.0038(5) 0.0021(5) -0.0033(5)
N4 0.0335(7) 0.0463(8) 0.0263(6) -0.0043(5) 0.0009(5) 0.0061(6)

loop_
_atom_type_symbol
_atom_type_description
_atom_type_scat_dispersion_real
_atom_type_scat_dispersion_imag
_atom_type_scat_source
C C 0.0033 0.0016 'International Tables Vol C Tables 4.2.6.8 and 6.1.1.4'
Mn Mn 0.3368 0.7283 'International Tables Vol C Tables 4.2.6.8 and 6.1.1.4'
N N 0.0061 0.0033 'International Tables Vol C Tables 4.2.6.8 and 6.1.1.4'
O O 0.0106 0.0060 'International Tables Vol C Tables 4.2.6.8 and 6.1.1.4'
H H 0.0000 0.0000 'International Tables Vol C Tables 4.2.6.8 and 6.1.1.4'

loop_
_geom_angle_atom_site_label_1
_geom_angle_atom_site_label_2
_geom_angle_atom_site_label_3
_geom_angle
_geom_angle_site_symmetry_1
_geom_angle_site_symmetry_3
O1 Mn1 O3 87.63(4) . .
O1 Mn1 N4 87.17(5) . 4_575
O3 Mn1 N4 99.64(5) . 4_575
O1 Mn1 N1 178.57(4) . 1_456
O3 Mn1 N1 90.97(5) . 1_456
N4 Mn1 N1 93.32(5) 4_575 1_456
O1 Mn1 N2 91.40(5) . .
O3 Mn1 N2 172.76(5) . .
N4 Mn1 N2 87.47(5) 4_575 .
N1 Mn1 N2 89.96(5) 1_456 .
O1 Mn1 O4 90.60(4) . .
O3 Mn1 O4 83.35(4) . .
N4 Mn1 O4 176.19(5) 4_575 .
N1 Mn1 O4 88.98(4) 1_456 .
N2 Mn1 O4 89.49(5) . .
O2 C1 O1 124.84(13) . .
O2 C1 C2 118.44(13) . .
O1 C1 C2 116.70(12) . .
C3 C2 C7 118.89(13) . .
C3 C2 C1 121.31(13) . .
C7 C2 C1 119.79(13) . .
C4 C3 C2 120.94(13) . .
C4 C3 H3A 119.5 . .
C2 C3 H3A 119.5 . .
C3 C4 C5 120.34(13) . .
C3 C4 H4A 119.8 . .
C5 C4 H4A 119.8 . .
C6 C5 C4 118.54(13) . .
C6 C5 C8 120.00(13) . .
C4 C5 C8 121.43(13) . .
C7 C6 C5 120.75(13) . .
C7 C6 H6A 119.6 . .
C5 C6 H6A 119.6 . .
C6 C7 C2 120.49(13) . .
C6 C7 H7A 119.8 . .
C2 C7 H7A 119.8 . .
C12 C8 C9 116.47(13) . .
C12 C8 C5 121.52(13) . .
C9 C8 C5 121.98(13) . .
C10 C9 C8 119.77(14) . .
C10 C9 H9A 120.1 . .
C8 C9 H9A 120.1 . .
N1 C10 C9 123.48(13) . .
N1 C10 H10A 118.3 . .
C9 C10 H10A 118.3 . .
N1 C11 C12 123.55(14) . .
N1 C11 H11A 118.2 . .
C12 C11 H11A 118.2 . .
C11 C12 C8 120.08(13) . .
C11 C12 H12A 120.0 . .
C8 C12 H12A 120.0 . .
C1 O1 Mn1 128.04(9) . .
Mn1 O3 H3C 125.9(16) . .
Mn1 O3 H3B 121.9(18) . .
H3C O3 H3B 110(2) . .
Mn1 O4 H4C 109.2(14) . .
Mn1 O4 H4B 94.8(15) . .
H4C O4 H4B 111.4(17) . .
C11 N1 C10 116.60(12) . .
C11 N1 Mn1 120.09(10) . 1_654
C10 N1 Mn1 122.68(10) . 1_654
N3 N2 Mn1 130.06(11) . .
N4 N3 N2 178.71(15) . .
N3 N4 Mn1 117.77(11) . 4_576

loop_
_geom_bond_atom_site_label_1
_geom_bond_atom_site_label_2
_geom_bond_distance
_geom_bond_site_symmetry_2
Mn1 O1 2.1572(10) .
Mn1 O3 2.1753(12) .
Mn1 N4 2.2168(14) 4_575
Mn1 N1 2.2341(12) 1_456
Mn1 N2 2.2455(14) .
Mn1 O4 2.2682(11) .
C1 O2 1.2426(18) .
C1 O1 1.2753(18) .
C1 C2 1.5071(19) .
C2 C3 1.389(2) .
C2 C7 1.391(2) .
C3 C4 1.383(2) .
C3 H3A 0.9300 .
C4 C5 1.398(2) .
C4 H4A 0.9300 .
C5 C6 1.396(2) .
C5 C8 1.4793(19) .
C6 C7 1.383(2) .
C6 H6A 0.9300 .
C7 H7A 0.9300 .
C8 C12 1.388(2) .
C8 C9 1.397(2) .
C9 C10 1.377(2) .
C9 H9A 0.9300 .
C10 N1 1.341(2) .
C10 H10A 0.9300 .
C11 N1 1.3390(19) .
C11 C12 1.376(2) .
C11 H11A 0.9300 .
C12 H12A 0.9300 .
O3 H3C 0.82(2) .
O3 H3B 0.74(2) .
O4 H4C 0.828(14) .
O4 H4B 0.839(14) .
N1 Mn1 2.2341(12) 1_654
N2 N3 1.1770(17) .
N3 N4 1.1677(18) .
N4 Mn1 2.2168(13) 4_576
